data_4316180
loop_
_publ_author_name
'Richard D. Adams'
'William C. Pearl'

_publ_section_title
;
 Osmium-Bismuth Complexes from the Reaction of Os3(CO)11(NCMe) with BiPh3
;
_journal_name_full 'Inorganic Chemistry'
_journal_page_first 7170
_journal_page_last 7175
_journal_paper_doi 10.1021/ic100994t
_journal_volume 49
_journal_year 2010
_chemical_formula_sum 'C24 H5 Bi O18 Os5'
_chemical_formula_weight 1741.26
_chemical_name_systematic
; 
 ? 
;
_space_group_IT_number 14
_symmetry_cell_setting monoclinic
_symmetry_space_group_name_Hall '-P 2yn'
_symmetry_space_group_name_H-M 'P 1 21/n 1'
_atom_sites_solution_hydrogens geom
_atom_sites_solution_primary direct
_atom_sites_solution_secondary difmap
_audit_creation_method SHELXL-97
_cell_angle_alpha 90.00
_cell_angle_beta 94.4480(10)
_cell_angle_gamma 90.00
_cell_formula_units_Z 4
_cell_length_a 9.6781(4)
_cell_length_b 21.3846(8)
_cell_length_c 15.9979(6)
_cell_measurement_reflns_used 5195
_cell_measurement_temperature 294(2)
_cell_measurement_theta_max 22.95
_cell_measurement_theta_min 2.29
_cell_volume 3301.0(2)
_computing_cell_refinement 'SAINT+  V6.45 (Bruker, 2003)'
_computing_data_collection 'SMART V5.632 (Bruker, 2005)'
_computing_data_reduction 'SAINT+  V6.45'
_computing_molecular_graphics 'SHELXTL V6.1 (Sheldrick, 2000)'
_computing_publication_material 'SHELXTL V6.1'
_computing_structure_refinement 'SHELXL-97 (Sheldrick, 1997)'
_computing_structure_solution 'SHELXS-97 (Sheldrick, 1990)'
_diffrn_ambient_temperature 294(2)
_diffrn_measured_fraction_theta_full 0.997
_diffrn_measured_fraction_theta_max 0.997
_diffrn_measurement_device_type 'Bruker SMART APEX CCD diffractometer'
_diffrn_measurement_method 'omega scans'
_diffrn_radiation_monochromator graphite
_diffrn_radiation_source 'fine-focus sealed tube'
_diffrn_radiation_type MoK\a
_diffrn_radiation_wavelength 0.71073
_diffrn_reflns_av_R_equivalents 0.0921
_diffrn_reflns_av_sigmaI/netI 0.0637
_diffrn_reflns_limit_h_max 12
_diffrn_reflns_limit_h_min -12
_diffrn_reflns_limit_k_max 28
_diffrn_reflns_limit_k_min -28
_diffrn_reflns_limit_l_max 21
_diffrn_reflns_limit_l_min -21
_diffrn_reflns_number 52464
_diffrn_reflns_theta_full 28.44
_diffrn_reflns_theta_max 28.44
_diffrn_reflns_theta_min 1.59
_diffrn_standards_decay_% <1
_exptl_absorpt_coefficient_mu 24.558
_exptl_absorpt_correction_T_max 1.000
_exptl_absorpt_correction_T_min 0.513
_exptl_absorpt_correction_type multi-scan
_exptl_absorpt_process_details '(SADABS, Bruker, 1997)'
_exptl_crystal_colour Red
_exptl_crystal_density_diffrn 3.504
_exptl_crystal_density_method 'not measured'
_exptl_crystal_description Plate
_exptl_crystal_F_000 3024
_exptl_crystal_size_max 0.18
_exptl_crystal_size_mid 0.16
_exptl_crystal_size_min 0.02
_refine_diff_density_max 1.773
_refine_diff_density_min -0.953
_refine_diff_density_rms 0.239
_refine_ls_extinction_method none
_refine_ls_goodness_of_fit_ref 1.050
_refine_ls_hydrogen_treatment mixed
_refine_ls_matrix_type full
_refine_ls_number_parameters 437
_refine_ls_number_reflns 8296
_refine_ls_number_restraints 0
_refine_ls_restrained_S_all 1.050
_refine_ls_R_factor_all 0.0900
_refine_ls_R_factor_gt 0.0496
_refine_ls_shift/su_max 0.001
_refine_ls_shift/su_mean 0.000
_refine_ls_structure_factor_coef Fsqd
_refine_ls_weighting_details 'calc w=1/[\s^2^(Fo^2^)+(0.0261P)^2^+0.0000P] where P=(Fo^2^+2Fc^2^)/3'
_refine_ls_weighting_scheme calc
_refine_ls_wR_factor_gt 0.0719
_refine_ls_wR_factor_ref 0.0821
_reflns_number_gt 5585
_reflns_number_total 8296
_reflns_threshold_expression >2sigma(I)
_cod_data_source_file ic100994t_si_001_6.cif
_cod_data_source_block 7
_cod_depositor_comments
;
The following automatic conversions were performed:

'_symmetry_cell_setting' value 'Monoclinic' changed to 'monoclinic'
according to the built-in table from CIF Core dictionary named
'cif_core.dic' version 2.4.1 from
2010-06-29.

'_exptl_absorpt_correction_type' value 'Multi-scan'
changed to 'multi-scan' according to the built-in table from CIF Core
dictionary named 'cif_core.dic' version 2.4.1 from 2010-06-29.

Automatic conversion script
Id: cif_fix_values 1646 2011-03-28 12:23:43Z adriana 
;
_cod_database_code 4316180

loop_
_symmetry_equiv_pos_as_xyz
'x, y, z'
'-x+1/2, y+1/2, -z+1/2'
'-x, -y, -z'
'x-1/2, -y-1/2, z-1/2'

loop_
_atom_site_label
_atom_site_type_symbol
_atom_site_fract_x
_atom_site_fract_y
_atom_site_fract_z
_atom_site_U_iso_or_equiv
_atom_site_adp_type
_atom_site_occupancy
_atom_site_symmetry_multiplicity
_atom_site_calc_flag
_atom_site_refinement_flags
_atom_site_disorder_assembly
_atom_site_disorder_group
H1 H 0.486(7) 0.310(3) 0.300(4) 0.012(19) Uiso 1 1 d . . .
Os1 Os 0.55034(5) 0.30114(2) 0.19995(3) 0.04225(12) Uani 1 1 d . . .
Os2 Os 0.54283(5) 0.28287(2) 0.39465(3) 0.04668(13) Uani 1 1 d . . .
Os3 Os 0.65783(5) 0.41022(2) 0.42836(3) 0.04734(13) Uani 1 1 d . . .
Os4 Os 0.71338(5) 0.51242(2) 0.16156(3) 0.04507(13) Uani 1 1 d . . .
Os5 Os 0.96442(5) 0.43513(2) 0.20044(3) 0.04791(13) Uani 1 1 d . . .
Bi1 Bi 0.71216(4) 0.402416(19) 0.25846(2) 0.03798(11) Uani 1 1 d . . .
O11 O 0.3317(10) 0.3960(5) 0.1311(6) 0.086(3) Uani 1 1 d . . .
O12 O 0.3829(12) 0.1815(5) 0.1656(6) 0.090(3) Uani 1 1 d . . .
O13 O 0.6533(10) 0.2837(4) 0.0274(5) 0.074(3) Uani 1 1 d . . .
O21 O 0.2689(11) 0.3329(5) 0.4541(7) 0.095(4) Uani 1 1 d . . .
O22 O 0.4231(12) 0.1537(4) 0.3535(6) 0.099(4) Uani 1 1 d . . .
O23 O 0.6495(11) 0.2410(5) 0.5690(6) 0.087(3) Uani 1 1 d . . .
O31 O 0.3739(10) 0.4520(4) 0.3476(6) 0.081(3) Uani 1 1 d . . .
O32 O 0.5595(13) 0.3950(5) 0.6035(6) 0.099(4) Uani 1 1 d . . .
O33 O 0.9378(10) 0.3445(5) 0.4718(6) 0.083(3) Uani 1 1 d . . .
O34 O 0.7760(13) 0.5400(5) 0.4667(6) 0.108(4) Uani 1 1 d . . .
O41 O 0.5998(10) 0.4281(4) 0.0162(5) 0.075(3) Uani 1 1 d . . .
O42 O 0.4190(10) 0.5541(4) 0.1889(6) 0.079(3) Uani 1 1 d . . .
O43 O 0.8243(11) 0.5974(4) 0.3066(6) 0.090(3) Uani 1 1 d . . .
O44 O 0.8268(11) 0.6022(4) 0.0348(6) 0.079(3) Uani 1 1 d . . .
O51 O 0.8885(10) 0.3604(5) 0.0399(6) 0.083(3) Uani 1 1 d . . .
O52 O 1.1547(10) 0.3293(5) 0.2646(7) 0.091(3) Uani 1 1 d . . .
O53 O 1.0388(12) 0.5037(6) 0.3661(7) 0.116(4) Uani 1 1 d . . .
O54 O 1.1403(10) 0.5187(4) 0.0952(7) 0.083(3) Uani 1 1 d . . .
C1 C 0.7282(12) 0.2501(5) 0.3455(7) 0.050(3) Uani 1 1 d . . .
C2 C 0.7252(12) 0.2546(5) 0.2571(7) 0.046(3) Uani 1 1 d . . .
C3 C 0.8392(13) 0.2307(5) 0.2173(7) 0.055(3) Uani 1 1 d . . .
H3 H 0.8380 0.2330 0.1592 0.066 Uiso 1 1 calc R . .
C4 C 0.9527(13) 0.2040(5) 0.2618(8) 0.058(3) Uani 1 1 d . . .
H4 H 1.0270 0.1892 0.2340 0.070 Uiso 1 1 calc R . .
C5 C 0.9540(13) 0.1996(5) 0.3482(8) 0.058(3) Uani 1 1 d . . .
H5 H 1.0295 0.1818 0.3790 0.069 Uiso 1 1 calc R . .
C6 C 0.8427(13) 0.2216(5) 0.3881(7) 0.053(3) Uani 1 1 d . . .
H6 H 0.8439 0.2173 0.4460 0.064 Uiso 1 1 calc R . .
C11 C 0.4057(13) 0.3599(6) 0.1575(8) 0.055(3) Uani 1 1 d . . .
C12 C 0.4448(14) 0.2260(7) 0.1805(8) 0.064(4) Uani 1 1 d . . .
C13 C 0.6171(12) 0.2915(5) 0.0922(7) 0.048(3) Uani 1 1 d . . .
C21 C 0.3703(15) 0.3144(6) 0.4309(8) 0.059(3) Uani 1 1 d . . .
C22 C 0.4668(15) 0.2014(7) 0.3661(8) 0.069(4) Uani 1 1 d . . .
C23 C 0.6122(14) 0.2578(6) 0.5042(8) 0.058(3) Uani 1 1 d . . .
C31 C 0.4812(14) 0.4364(6) 0.3793(7) 0.056(3) Uani 1 1 d . . .
C32 C 0.5985(17) 0.4003(6) 0.5392(9) 0.076(4) Uani 1 1 d . . .
C33 C 0.8318(14) 0.3681(6) 0.4559(8) 0.058(3) Uani 1 1 d . . .
C34 C 0.7330(16) 0.4917(7) 0.4480(8) 0.073(4) Uani 1 1 d . . .
C41 C 0.6453(13) 0.4585(5) 0.0697(8) 0.051(3) Uani 1 1 d . . .
C42 C 0.5330(14) 0.5371(6) 0.1782(7) 0.053(3) Uani 1 1 d . . .
C43 C 0.7827(13) 0.5647(5) 0.2533(8) 0.057(3) Uani 1 1 d . . .
C44 C 0.7886(14) 0.5684(6) 0.0824(8) 0.059(3) Uani 1 1 d . . .
C51 C 0.9155(12) 0.3880(6) 0.0990(8) 0.055(3) Uani 1 1 d . . .
C52 C 1.0825(13) 0.3692(7) 0.2424(8) 0.064(4) Uani 1 1 d . . .
C53 C 1.0087(14) 0.4785(7) 0.3033(10) 0.072(4) Uani 1 1 d . . .
C54 C 1.0775(14) 0.4885(6) 0.1382(8) 0.060(3) Uani 1 1 d . . .

loop_
_atom_site_aniso_label
_atom_site_aniso_U_11
_atom_site_aniso_U_22
_atom_site_aniso_U_33
_atom_site_aniso_U_23
_atom_site_aniso_U_13
_atom_site_aniso_U_12
Os1 0.0451(3) 0.0443(3) 0.0370(2) -0.0001(2) 0.0006(2) 0.0002(2)
Os2 0.0549(3) 0.0467(3) 0.0390(3) 0.0063(2) 0.0078(2) -0.0017(2)
Os3 0.0642(3) 0.0466(3) 0.0323(2) -0.0019(2) 0.0105(2) 0.0009(2)
Os4 0.0507(3) 0.0432(3) 0.0413(3) 0.0063(2) 0.0031(2) -0.0004(2)
Os5 0.0394(3) 0.0577(3) 0.0472(3) 0.0010(2) 0.0074(2) 0.0004(2)
Bi1 0.0423(2) 0.0418(2) 0.0303(2) 0.00143(18) 0.00562(17) 0.00033(19)
O11 0.066(7) 0.105(8) 0.084(7) 0.027(6) -0.005(5) 0.025(6)
O12 0.112(9) 0.077(7) 0.081(7) -0.003(6) -0.002(6) -0.039(6)
O13 0.095(8) 0.096(7) 0.033(5) -0.011(5) 0.014(5) 0.006(6)
O21 0.071(7) 0.096(8) 0.126(10) -0.003(7) 0.044(7) 0.008(6)
O22 0.159(11) 0.055(6) 0.079(7) 0.007(5) -0.018(7) -0.046(7)
O23 0.124(9) 0.088(7) 0.047(6) 0.021(5) -0.003(6) -0.010(6)
O31 0.064(7) 0.083(7) 0.100(8) 0.009(6) 0.026(6) 0.016(5)
O32 0.153(11) 0.098(8) 0.052(6) 0.005(6) 0.048(7) -0.004(7)
O33 0.066(7) 0.089(8) 0.092(8) 0.004(6) -0.002(6) 0.018(6)
O34 0.167(12) 0.087(8) 0.074(8) -0.019(6) 0.027(7) -0.038(8)
O41 0.102(8) 0.075(6) 0.045(5) -0.001(5) -0.016(5) -0.016(6)
O42 0.062(7) 0.073(7) 0.102(8) 0.001(5) 0.010(6) 0.008(5)
O43 0.118(9) 0.064(7) 0.085(8) -0.007(6) -0.018(7) 0.002(6)
O44 0.106(8) 0.062(6) 0.069(7) 0.024(5) 0.016(6) -0.018(5)
O51 0.089(8) 0.102(8) 0.061(6) -0.031(6) 0.025(6) -0.010(6)
O52 0.059(7) 0.089(8) 0.122(9) 0.033(7) -0.003(6) 0.008(6)
O53 0.104(9) 0.155(12) 0.083(8) -0.052(8) -0.025(7) 0.029(8)
O54 0.089(8) 0.062(6) 0.102(8) 0.017(6) 0.035(6) -0.013(5)
C1 0.060(8) 0.042(7) 0.046(7) 0.005(5) -0.009(6) 0.008(6)
C2 0.051(7) 0.043(7) 0.044(7) -0.004(5) 0.002(6) -0.008(5)
C3 0.072(9) 0.048(7) 0.044(7) -0.010(6) 0.000(7) 0.013(6)
C4 0.055(8) 0.051(8) 0.069(9) -0.010(7) 0.004(7) 0.020(6)
C5 0.055(8) 0.057(8) 0.058(8) -0.005(6) -0.013(7) 0.020(6)
C6 0.064(9) 0.053(7) 0.042(7) 0.000(6) -0.001(6) 0.012(6)
C11 0.056(8) 0.058(8) 0.050(8) 0.007(6) -0.003(6) 0.000(6)
C12 0.067(10) 0.076(10) 0.048(8) 0.015(7) -0.004(7) 0.004(8)
C13 0.057(8) 0.050(7) 0.038(7) 0.004(6) 0.001(6) 0.000(6)
C21 0.069(10) 0.053(8) 0.056(8) 0.012(6) 0.003(7) -0.014(7)
C22 0.098(12) 0.063(9) 0.044(8) 0.019(7) -0.006(7) -0.019(8)
C23 0.073(9) 0.049(7) 0.054(8) 0.006(6) 0.013(7) -0.014(7)
C31 0.070(9) 0.058(8) 0.040(7) -0.001(6) 0.018(7) 0.014(7)
C32 0.119(14) 0.058(9) 0.054(9) 0.005(7) 0.022(9) -0.003(8)
C33 0.067(10) 0.059(8) 0.050(8) -0.006(6) 0.009(7) -0.011(7)
C34 0.103(12) 0.067(10) 0.048(8) -0.009(7) 0.012(8) -0.015(9)
C41 0.067(9) 0.041(7) 0.046(7) 0.018(6) 0.009(6) 0.000(6)
C42 0.061(9) 0.055(8) 0.045(7) 0.000(6) 0.006(6) -0.003(7)
C43 0.064(9) 0.040(7) 0.065(9) 0.010(6) 0.000(7) -0.005(6)
C44 0.071(9) 0.049(8) 0.055(8) 0.006(6) 0.001(7) -0.003(7)
C51 0.041(7) 0.064(8) 0.061(9) -0.003(7) 0.018(6) 0.005(6)
C52 0.047(8) 0.077(10) 0.067(9) -0.003(8) -0.002(7) -0.006(7)
C53 0.052(9) 0.078(10) 0.087(11) -0.010(9) 0.002(8) 0.016(7)
C54 0.066(9) 0.060(8) 0.056(8) -0.002(7) 0.020(7) 0.013(7)

loop_
_atom_type_symbol
_atom_type_description
_atom_type_scat_dispersion_real
_atom_type_scat_dispersion_imag
_atom_type_scat_source
C C 0.0033 0.0016 'International Tables Vol C Tables 4.2.6.8 and 6.1.1.4'
H H 0.0000 0.0000 'International Tables Vol C Tables 4.2.6.8 and 6.1.1.4'
O O 0.0106 0.0060 'International Tables Vol C Tables 4.2.6.8 and 6.1.1.4'
Os Os -1.2165 7.6030 'International Tables Vol C Tables 4.2.6.8 and 6.1.1.4'
Bi Bi -4.1077 10.2566 'International Tables Vol C Tables 4.2.6.8 and 6.1.1.4'

loop_
_geom_angle_atom_site_label_1
_geom_angle_atom_site_label_2
_geom_angle_atom_site_label_3
_geom_angle
_geom_angle_site_symmetry_1
_geom_angle_site_symmetry_3
_geom_angle_publ_flag
C13 Os1 C12 88.6(5) . . ?
C13 Os1 C11 92.3(5) . . ?
C12 Os1 C11 97.1(5) . . ?
C13 Os1 C2 91.4(5) . . ?
C12 Os1 C2 94.2(5) . . ?
C11 Os1 C2 168.1(4) . . ?
C13 Os1 Bi1 99.6(3) . . ?
C12 Os1 Bi1 169.5(4) . . ?
C11 Os1 Bi1 89.2(3) . . ?
C2 Os1 Bi1 79.1(3) . . ?
C13 Os1 Os2 157.1(3) . . ?
C12 Os1 Os2 90.2(4) . . ?
C11 Os1 Os2 110.6(4) . . ?
C2 Os1 Os2 65.9(3) . . ?
Bi1 Os1 Os2 79.615(16) . . ?
C13 Os1 H1 179(2) . . ?
C12 Os1 H1 91(2) . . ?
C11 Os1 H1 87(2) . . ?
C2 Os1 H1 89(2) . . ?
Bi1 Os1 H1 81(2) . . ?
Os2 Os1 H1 23(2) . . ?
C23 Os2 C21 94.2(5) . . ?
C23 Os2 C22 93.7(5) . . ?
C21 Os2 C22 93.7(6) . . ?
C23 Os2 C1 90.0(5) . . ?
C21 Os2 C1 175.8(5) . . ?
C22 Os2 C1 86.1(5) . . ?
C23 Os2 Os3 89.4(3) . . ?
C21 Os2 Os3 86.9(4) . . ?
C22 Os2 Os3 176.8(3) . . ?
C1 Os2 Os3 93.1(3) . . ?
C23 Os2 Os1 155.9(4) . . ?
C21 Os2 Os1 109.9(4) . . ?
C22 Os2 Os1 85.2(4) . . ?
C1 Os2 Os1 65.9(3) . . ?
Os3 Os2 Os1 91.646(17) . . ?
C23 Os2 H1 176(2) . . ?
C21 Os2 H1 85(3) . . ?
C22 Os2 H1 90(2) . . ?
C1 Os2 H1 91(3) . . ?
Os3 Os2 H1 87(2) . . ?
Os1 Os2 H1 25(2) . . ?
C34 Os3 C31 96.8(6) . . ?
C34 Os3 C32 95.0(6) . . ?
C31 Os3 C32 95.2(6) . . ?
C34 Os3 C33 94.2(6) . . ?
C31 Os3 C33 165.5(5) . . ?
C32 Os3 C33 93.2(6) . . ?
C34 Os3 Bi1 96.6(4) . . ?
C31 Os3 Bi1 81.3(4) . . ?
C32 Os3 Bi1 168.2(4) . . ?
C33 Os3 Bi1 88.1(4) . . ?
C34 Os3 Os2 178.9(4) . . ?
C31 Os3 Os2 83.3(4) . . ?
C32 Os3 Os2 86.1(4) . . ?
C33 Os3 Os2 85.5(4) . . ?
Bi1 Os3 Os2 82.298(17) . . ?
C42 Os4 C43 90.1(5) . . ?
C42 Os4 C44 108.9(5) . . ?
C43 Os4 C44 90.8(5) . . ?
C42 Os4 C41 90.5(5) . . ?
C43 Os4 C41 179.1(5) . . ?
C44 Os4 C41 89.7(5) . . ?
C42 Os4 Bi1 96.5(4) . . ?
C43 Os4 Bi1 94.7(3) . . ?
C44 Os4 Bi1 154.0(4) . . ?
C41 Os4 Bi1 84.6(3) . . ?
C42 Os4 Os5 152.9(4) . . ?
C43 Os4 Os5 86.1(4) . . ?
C44 Os4 Os5 98.0(4) . . ?
C41 Os4 Os5 93.0(3) . . ?
Bi1 Os4 Os5 57.140(15) . . ?
C52 Os5 C53 88.1(6) . . ?
C52 Os5 C54 105.8(6) . . ?
C53 Os5 C54 93.4(6) . . ?
C52 Os5 C51 90.6(5) . . ?
C53 Os5 C51 177.3(6) . . ?
C54 Os5 C51 89.2(5) . . ?
C52 Os5 Bi1 102.5(4) . . ?
C53 Os5 Bi1 88.8(4) . . ?
C54 Os5 Bi1 151.7(4) . . ?
C51 Os5 Bi1 89.1(4) . . ?
C52 Os5 Os4 161.2(4) . . ?
C53 Os5 Os4 92.0(4) . . ?
C54 Os5 Os4 92.9(4) . . ?
C51 Os5 Os4 88.3(3) . . ?
Bi1 Os5 Os4 58.765(15) . . ?
Os5 Bi1 Os1 124.76(2) . . ?
Os5 Bi1 Os3 123.01(2) . . ?
Os1 Bi1 Os3 103.176(19) . . ?
Os5 Bi1 Os4 64.095(17) . . ?
Os1 Bi1 Os4 119.302(19) . . ?
Os3 Bi1 Os4 119.41(2) . . ?
C6 C1 C2 118.1(11) . . ?
C6 C1 Os2 128.5(9) . . ?
C2 C1 Os2 113.2(8) . . ?
C3 C2 C1 118.1(10) . . ?
C3 C2 Os1 127.1(9) . . ?
C1 C2 Os1 114.7(8) . . ?
C4 C3 C2 122.2(11) . . ?
C4 C3 H3 118.9 . . ?
C2 C3 H3 118.9 . . ?
C5 C4 C3 119.1(12) . . ?
C5 C4 H4 120.4 . . ?
C3 C4 H4 120.4 . . ?
C6 C5 C4 119.6(11) . . ?
C6 C5 H5 120.2 . . ?
C4 C5 H5 120.2 . . ?
C5 C6 C1 122.9(11) . . ?
C5 C6 H6 118.6 . . ?
C1 C6 H6 118.6 . . ?
O11 C11 Os1 174.5(12) . . ?
O12 C12 Os1 177.3(12) . . ?
O13 C13 Os1 177.1(11) . . ?
O21 C21 Os2 178.5(13) . . ?
O22 C22 Os2 176.8(11) . . ?
O23 C23 Os2 177.2(12) . . ?
O31 C31 Os3 178.6(11) . . ?
O32 C32 Os3 177.9(15) . . ?
O33 C33 Os3 178.0(12) . . ?
O34 C34 Os3 174.2(12) . . ?
O41 C41 Os4 177.0(12) . . ?
O42 C42 Os4 178.5(11) . . ?
O43 C43 Os4 178.0(11) . . ?
O44 C44 Os4 176.9(12) . . ?
O51 C51 Os5 179.2(12) . . ?
O52 C52 Os5 177.5(13) . . ?
O53 C53 Os5 178.1(13) . . ?
O54 C54 Os5 174.7(12) . . ?

loop_
_geom_bond_atom_site_label_1
_geom_bond_atom_site_label_2
_geom_bond_distance
_geom_bond_site_symmetry_2
_geom_bond_publ_flag
Os1 C13 1.898(12) . ?
Os1 C12 1.917(15) . ?
Os1 C11 1.962(13) . ?
Os1 C2 2.110(11) . ?
Os1 Bi1 2.7914(6) . ?
Os1 Os2 3.1457(6) . ?
Os1 H1 1.78(7) . ?
Os2 C23 1.905(13) . ?
Os2 C21 1.931(16) . ?
Os2 C22 1.933(14) . ?
Os2 C1 2.132(12) . ?
Os2 Os3 2.9753(7) . ?
Os2 H1 1.67(7) . ?
Os3 C34 1.905(15) . ?
Os3 C31 1.909(14) . ?
Os3 C32 1.918(15) . ?
Os3 C33 1.930(14) . ?
Os3 Bi1 2.8130(6) . ?
Os4 C42 1.863(14) . ?
Os4 C43 1.924(14) . ?
Os4 C44 1.926(13) . ?
Os4 C41 1.943(13) . ?
Os4 Bi1 2.8178(6) . ?
Os4 Os5 2.9643(7) . ?
Os5 C52 1.903(14) . ?
Os5 C53 1.909(15) . ?
Os5 C54 1.914(14) . ?
Os5 C51 1.937(14) . ?
Os5 Bi1 2.7682(6) . ?
O11 C11 1.115(13) . ?
O12 C12 1.139(14) . ?
O13 C13 1.133(12) . ?
O21 C21 1.147(15) . ?
O22 C22 1.117(13) . ?
O23 C23 1.130(13) . ?
O31 C31 1.168(14) . ?
O32 C32 1.129(15) . ?
O33 C33 1.154(14) . ?
O34 C34 1.145(14) . ?
O41 C41 1.136(13) . ?
O42 C42 1.187(14) . ?
O43 C43 1.150(13) . ?
O44 C44 1.132(13) . ?
O51 C51 1.129(13) . ?
O52 C52 1.144(14) . ?
O53 C53 1.157(15) . ?
O54 C54 1.151(14) . ?
C1 C6 1.395(14) . ?
C1 C2 1.416(15) . ?
C2 C3 1.412(15) . ?
C3 C4 1.385(15) . ?
C3 H3 0.9300 . ?
C4 C5 1.385(16) . ?
C4 H4 0.9300 . ?
C5 C6 1.378(16) . ?
C5 H5 0.9300 . ?
C6 H6 0.9300 . ?
